data_7057892
loop_
_publ_author_name
'Smirnov, Andrey S.'
'Martins, Lu\'isa M. D. R. S.'
'Nikolaev, Dmitriy N.'
'Manzhos, Roman A.'
'Gurzhiy, Vlad V.'
'Krivenko, Alexander G.'
'Nikolaenko, Kirill O.'
'Belyakov, Alexander V.'
'Garabadzhiu, Alexander V.'
'Davidovich, Pavel B.'

_publ_section_title
;
 Structure and catalytic properties of novel copper isatin Schiff base
 complexes
;
_journal_issue 1
_journal_name_full 'New Journal of Chemistry'
_journal_page_first 188
_journal_paper_doi 10.1039/C8NJ02718H
_journal_volume 43
_journal_year 2019
_chemical_formula_moiety 'C38 H39 Cu N5 O2, B F4, 0.3(H2O)'
_chemical_formula_sum 'C38 H39 B Cu F4 N5 O2.3'
_chemical_formula_weight 752.89
_space_group_crystal_system monoclinic
_space_group_IT_number 14
_space_group_name_Hall '-P 2yn'
_space_group_name_H-M_alt 'P 1 21/n 1'
_symmetry_space_group_name_Hall '-P 2yn'
_symmetry_space_group_name_H-M 'P 1 21/n 1'
_atom_sites_solution_hydrogens geom
_atom_sites_solution_primary dual
_audit_creation_date 2016-09-21
_audit_creation_method
;
Olex2 1.2
(compiled 2016.09.09 svn.r3337 for OlexSys, GUI svn.r5227)
;
_audit_update_record
;
2017-03-19 deposited with the CCDC.
2018-10-29 downloaded from the CCDC.
;
_cell_angle_alpha 90
_cell_angle_beta 106.297(2)
_cell_angle_gamma 90
_cell_formula_units_Z 4
_cell_length_a 12.8485(3)
_cell_length_b 14.2133(3)
_cell_length_c 21.2613(5)
_cell_measurement_reflns_used 10018
_cell_measurement_temperature 100(2)
_cell_measurement_theta_max 29.9470
_cell_measurement_theta_min 3.4670
_cell_volume 3726.72(15)
_computing_cell_refinement
;
CrysAlisPro, Agilent Technologies,
Version 1.171.37.35 (release 13-08-2014 CrysAlis171 .NET)
(compiled Aug 13 2014,18:06:01)
;
_computing_data_collection
;
CrysAlisPro, Agilent Technologies,
Version 1.171.37.35 (release 13-08-2014 CrysAlis171 .NET)
(compiled Aug 13 2014,18:06:01)
;
_computing_data_reduction
;
CrysAlisPro, Agilent Technologies,
Version 1.171.37.35 (release 13-08-2014 CrysAlis171 .NET)
(compiled Aug 13 2014,18:06:01)
;
_computing_molecular_graphics 'Olex2 (Dolomanov et al., 2009)'
_computing_publication_material 'Olex2 (Dolomanov et al., 2009)'
_computing_structure_refinement 'ShelXL (Sheldrick, 2015)'
_computing_structure_solution 'ShelXS (Sheldrick, 2015)'
_diffrn_ambient_environment N~2~
_diffrn_ambient_temperature 100(2)
_diffrn_detector 'CCD plate'
_diffrn_detector_area_resol_mean 10.3829
_diffrn_detector_type Atlas
_diffrn_measured_fraction_theta_full 0.990
_diffrn_measured_fraction_theta_max 0.980
_diffrn_measurement_details
;
#__ type_ start__ end____ width___ exp.time_
  1 omega  -35.00   -8.00   1.0000   37.5000
omega____ theta____ kappa____ phi______ frames
    -      -10.9969  -19.0000   30.0000 27

#__ type_ start__ end____ width___ exp.time_
  2 omega  -48.00   16.00   1.0000   37.5000
omega____ theta____ kappa____ phi______ frames
    -      -10.9969  -57.0000  120.0000 64

#__ type_ start__ end____ width___ exp.time_
  3 omega    4.00   44.00   1.0000   37.5000
omega____ theta____ kappa____ phi______ frames
    -       12.8719  -99.0000  120.0000 40

#__ type_ start__ end____ width___ exp.time_
  4 omega  -57.00   17.00   1.0000   37.5000
omega____ theta____ kappa____ phi______ frames
    -       12.8719  -38.0000 -120.0000 74

#__ type_ start__ end____ width___ exp.time_
  5 omega  -30.00    2.00   1.0000   37.5000
omega____ theta____ kappa____ phi______ frames
    -      -10.9969   38.0000 -150.0000 32

#__ type_ start__ end____ width___ exp.time_
  6 omega    7.00   32.00   1.0000   37.5000
omega____ theta____ kappa____ phi______ frames
    -      -10.9969   38.0000 -150.0000 25
;
_diffrn_measurement_device 'four-circle diffractometer'
_diffrn_measurement_device_type 'SuperNova, Dual, Cu at zero, Atlas'
_diffrn_measurement_method '\w scans'
_diffrn_orient_matrix_UB_11 -0.0156390000
_diffrn_orient_matrix_UB_12 -0.0467443000
_diffrn_orient_matrix_UB_13 -0.0100312000
_diffrn_orient_matrix_UB_21 -0.0119315000
_diffrn_orient_matrix_UB_22 0.0140255000
_diffrn_orient_matrix_UB_23 -0.0332886000
_diffrn_orient_matrix_UB_31 0.0540361000
_diffrn_orient_matrix_UB_32 -0.0104079000
_diffrn_orient_matrix_UB_33 0.0001330000
_diffrn_radiation_monochromator mirror
_diffrn_radiation_probe x-ray
_diffrn_radiation_type MoK\a
_diffrn_radiation_wavelength 0.71073
_diffrn_reflns_av_R_equivalents 0.0310
_diffrn_reflns_av_unetI/netI 0.0365
_diffrn_reflns_Laue_measured_fraction_full 0.990
_diffrn_reflns_Laue_measured_fraction_max 0.980
_diffrn_reflns_limit_h_max 16
_diffrn_reflns_limit_h_min -16
_diffrn_reflns_limit_k_max 18
_diffrn_reflns_limit_k_min -18
_diffrn_reflns_limit_l_max 28
_diffrn_reflns_limit_l_min -26
_diffrn_reflns_number 25734
_diffrn_reflns_point_group_measured_fraction_full 0.990
_diffrn_reflns_point_group_measured_fraction_max 0.980
_diffrn_reflns_theta_full 25.242
_diffrn_reflns_theta_max 28.000
_diffrn_reflns_theta_min 3.035
_diffrn_source 'SuperNova (Mo) X-ray Source'
_exptl_absorpt_coefficient_mu 0.647
_exptl_absorpt_correction_T_max 1.00000
_exptl_absorpt_correction_T_min 0.95661
_exptl_absorpt_correction_type multi-scan
_exptl_absorpt_process_details
;
CrysAlisPro, Agilent Technologies,
Version 1.171.37.35 (release 13-08-2014 CrysAlis171 .NET)
(compiled Aug 13 2014,18:06:01)
Empirical absorption correction using spherical harmonics,
 implemented in SCALE3 ABSPACK scaling algorithm.
;
_exptl_crystal_colour red
_exptl_crystal_density_diffrn 1.342
_exptl_crystal_description prism
_exptl_crystal_F_000 1562
_exptl_crystal_size_max 0.10
_exptl_crystal_size_mid 0.06
_exptl_crystal_size_min 0.03
_refine_diff_density_max 1.148
_refine_diff_density_min -0.929
_refine_diff_density_rms 0.073
_refine_ls_extinction_method none
_refine_ls_goodness_of_fit_ref 1.019
_refine_ls_hydrogen_treatment constr
_refine_ls_matrix_type full
_refine_ls_number_parameters 479
_refine_ls_number_reflns 8807
_refine_ls_number_restraints 1
_refine_ls_restrained_S_all 1.019
_refine_ls_R_factor_all 0.0647
_refine_ls_R_factor_gt 0.0484
_refine_ls_shift/su_max 0.000
_refine_ls_shift/su_mean 0.000
_refine_ls_structure_factor_coef Fsqd
_refine_ls_weighting_details 'w=1/[\s^2^(Fo^2^)+(0.0547P)^2^+5.3371P] where P=(Fo^2^+2Fc^2^)/3'
_refine_ls_weighting_scheme calc
_refine_ls_wR_factor_gt 0.1181
_refine_ls_wR_factor_ref 0.1302
_reflns_Friedel_coverage 0.000
_reflns_number_gt 7026
_reflns_number_total 8807
_reflns_threshold_expression 'I > 2\s(I)'
_cod_data_source_file c8nj02718h2.cif
_cod_data_source_block as115
_cod_depositor_comments 'Adding full bibliography for 7057891--7057914.cif.'
_cod_original_formula_sum 'C38 H39 B Cu F4 N5 O2.30'
_cod_database_code 7057892
_shelxl_version_number 2013-4
_shelx_space_group_comment
;
The symmetry employed for this shelxl refinement is uniquely defined
by the following loop, which should always be used as a source of
symmetry information in preference to the above space-group names.
They are only intended as comments.
;
_reflns_odcompleteness_completeness 99.02
_reflns_odcompleteness_iscentric 1
_reflns_odcompleteness_theta 27.04
_olex2_refinement_description
;
1. Fixed Uiso
 At 1.2 times of:
  All C(H) groups
 At 1.5 times of:
  All C(H,H,H) groups
2. Restrained distances
 O31A-O31B
 1.2 with sigma of 0.05
3. Uiso/Uaniso restraints and constraints
Uanis(F28A) = Uanis(F28B) = Uanis(F29A) = Uanis(F29B) = Uanis(F30A) =
Uanis(F30B)
Uanis(O31A) = Uanis(O31B)
4. Others
 Sof(F28B)=Sof(F29B)=Sof(F30B)=1-FVAR(1)
 Sof(F28A)=Sof(F29A)=Sof(F30A)=FVAR(1)
 Fixed Sof: O31A(0.21) O31B(0.09)
5.a Aromatic/amide H refined with riding coordinates:
 C6(H6), C6'(H6'), C7(H7), C7'(H7'), C8(H8), C8'(H8'), C9(H9), C9'(H9'),
 C15(H15), C15'(H15'), C17(H17), C17'(H17')
5.b Idealised Me refined as rotating group:
 C10(H10A,H10B,H10C), C10'(H10D,H10E,H10F), C19(H19A,H19B,H19C), C19'(H19D,
 H19E,H19F), C20(H20A,H20B,H20C), C20'(H20D,H20E,H20F), C21(H21A,H21B,H21C),
 C21'(H21D,H21E,H21F), C25(H25A,H25B,H25C)
;

loop_
_space_group_symop_operation_xyz
'x, y, z'
'-x+1/2, y+1/2, -z+1/2'
'-x, -y, -z'
'x-1/2, -y-1/2, z-1/2'

loop_
_atom_site_label
_atom_site_type_symbol
_atom_site_fract_x
_atom_site_fract_y
_atom_site_fract_z
_atom_site_U_iso_or_equiv
_atom_site_adp_type
_atom_site_occupancy
_atom_site_site_symmetry_order
_atom_site_calc_flag
_atom_site_refinement_flags_posn
_atom_site_refinement_flags_occupancy
_atom_site_disorder_assembly
_atom_site_disorder_group
N1 N 0.10291(16) 0.34137(13) 0.55333(10) 0.0206(4) Uani 1 1 d . . . .
N1' N 0.49328(15) 0.43395(14) 0.31103(10) 0.0196(4) Uani 1 1 d . . . .
C2 C 0.13395(18) 0.36483(16) 0.49921(12) 0.0204(5) Uani 1 1 d . . . .
C2' C 0.39774(19) 0.41843(16) 0.32549(11) 0.0189(5) Uani 1 1 d . . . .
C3 C 0.17682(17) 0.27586(16) 0.47626(11) 0.0181(4) Uani 1 1 d . . . .
C3' C 0.36917(17) 0.50987(15) 0.35294(11) 0.0166(4) Uani 1 1 d . . . .
C4 C 0.16602(18) 0.20163(16) 0.52133(11) 0.0190(4) Uani 1 1 d . . . .
C4' C 0.45174(18) 0.57808(16) 0.34863(11) 0.0177(4) Uani 1 1 d . . . .
C5 C 0.12050(17) 0.24435(16) 0.56694(12) 0.0186(4) Uani 1 1 d . . . .
C5' C 0.52640(18) 0.52840(16) 0.32393(11) 0.0178(4) Uani 1 1 d . . . .
C6 C 0.09847(19) 0.19479(17) 0.61731(12) 0.0221(5) Uani 1 1 d . . . .
H6 H 0.0687 0.2239 0.6474 0.027 Uiso 1 1 calc R . . .
C6' C 0.61744(19) 0.57037(19) 0.31469(12) 0.0236(5) Uani 1 1 d . . . .
H6' H 0.6661 0.5368 0.2982 0.028 Uiso 1 1 calc R . . .
C7 C 0.1228(2) 0.09882(17) 0.62116(13) 0.0262(5) Uani 1 1 d . . . .
H7 H 0.1077 0.0631 0.6542 0.031 Uiso 1 1 calc R . . .
C7' C 0.6337(2) 0.66507(19) 0.33099(13) 0.0280(5) Uani 1 1 d . . . .
H7' H 0.6945 0.6954 0.3251 0.034 Uiso 1 1 calc R . . .
C8 C 0.1688(2) 0.05540(17) 0.57706(12) 0.0272(5) Uani 1 1 d . . . .
H8 H 0.1847 -0.0085 0.5812 0.033 Uiso 1 1 calc R . . .
C8' C 0.5614(2) 0.71526(18) 0.35578(14) 0.0282(5) Uani 1 1 d . . . .
H8' H 0.5748 0.7784 0.3666 0.034 Uiso 1 1 calc R . . .
C9 C 0.1914(2) 0.10644(17) 0.52660(12) 0.0247(5) Uani 1 1 d . . . .
H9 H 0.2227 0.0775 0.4971 0.030 Uiso 1 1 calc R . . .
C9' C 0.4694(2) 0.67266(17) 0.36472(13) 0.0240(5) Uani 1 1 d . . . .
H9' H 0.4208 0.7066 0.3811 0.029 Uiso 1 1 calc R . . .
C10 C 0.0547(2) 0.40531(18) 0.59037(14) 0.0280(6) Uani 1 1 d . . . .
H10A H 0.0591 0.4685 0.5755 0.042 Uiso 1 1 calc GR . . .
H10B H 0.0930 0.4010 0.6361 0.042 Uiso 1 1 calc GR . . .
H10C H -0.0200 0.3887 0.5841 0.042 Uiso 1 1 calc GR . . .
C10' C 0.5546(2) 0.36172(19) 0.28886(14) 0.0311(6) Uani 1 1 d . . . .
H10D H 0.5251 0.3010 0.2938 0.047 Uiso 1 1 calc GR . . .
H10E H 0.6291 0.3643 0.3146 0.047 Uiso 1 1 calc GR . . .
H10F H 0.5503 0.3721 0.2436 0.047 Uiso 1 1 calc GR . . .
O11 O 0.12902(14) 0.44193(12) 0.47337(9) 0.0273(4) Uani 1 1 d . . . .
O11' O 0.34510(14) 0.34628(11) 0.31829(9) 0.0247(4) Uani 1 1 d . . . .
N12 N 0.21250(15) 0.27967(13) 0.42561(10) 0.0182(4) Uani 1 1 d . . . .
N12' N 0.28717(15) 0.51042(13) 0.37628(9) 0.0168(4) Uani 1 1 d . . . .
C13 C 0.25036(18) 0.19360(16) 0.40383(11) 0.0182(4) Uani 1 1 d . . . .
C13' C 0.25880(17) 0.59883(15) 0.40062(11) 0.0166(4) Uani 1 1 d . . . .
C14 C 0.1749(2) 0.13033(18) 0.36564(12) 0.0222(5) Uani 1 1 d . . . .
C14' C 0.19894(18) 0.66433(16) 0.35568(12) 0.0191(5) Uani 1 1 d . . . .
C15 C 0.2143(2) 0.04732(18) 0.34634(12) 0.0264(5) Uani 1 1 d . . . .
H15 H 0.1653 0.0046 0.3210 0.032 Uiso 1 1 calc R . . .
C15' C 0.17436(19) 0.74935(17) 0.38080(12) 0.0219(5) Uani 1 1 d . . . .
H15' H 0.1359 0.7945 0.3518 0.026 Uiso 1 1 calc R . . .
C16 C 0.3238(2) 0.02601(18) 0.36340(13) 0.0292(6) Uani 1 1 d . . . .
C16' C 0.20509(19) 0.76932(17) 0.44743(13) 0.0241(5) Uani 1 1 d . . . .
C17 C 0.3962(2) 0.09136(18) 0.40051(14) 0.0288(6) Uani 1 1 d . . . .
H17 H 0.4700 0.0783 0.4118 0.035 Uiso 1 1 calc R . . .
C17' C 0.2630(2) 0.70133(18) 0.49015(12) 0.0245(5) Uani 1 1 d . . . .
H17' H 0.2836 0.7136 0.5349 0.029 Uiso 1 1 calc R . . .
C18 C 0.36166(19) 0.17558(17) 0.42125(12) 0.0230(5) Uani 1 1 d . . . .
C18' C 0.29104(18) 0.61544(17) 0.46807(12) 0.0209(5) Uani 1 1 d . . . .
C19 C 0.4411(2) 0.2436(2) 0.46286(15) 0.0351(6) Uani 1 1 d . . . .
H19A H 0.4251 0.3061 0.4457 0.053 Uiso 1 1 calc GR . . .
H19B H 0.5133 0.2267 0.4626 0.053 Uiso 1 1 calc GR . . .
H19C H 0.4358 0.2416 0.5070 0.053 Uiso 1 1 calc GR . . .
C19' C 0.3584(2) 0.54556(19) 0.51553(13) 0.0285(6) Uani 1 1 d . . . .
H19D H 0.3367 0.4829 0.5007 0.043 Uiso 1 1 calc GR . . .
H19E H 0.3479 0.5549 0.5580 0.043 Uiso 1 1 calc GR . . .
H19F H 0.4336 0.5543 0.5181 0.043 Uiso 1 1 calc GR . . .
C20 C 0.3639(3) -0.0659(2) 0.34307(17) 0.0435(8) Uani 1 1 d . . . .
H20A H 0.3644 -0.1131 0.3754 0.065 Uiso 1 1 calc GR . . .
H20B H 0.4361 -0.0577 0.3393 0.065 Uiso 1 1 calc GR . . .
H20C H 0.3168 -0.0854 0.3016 0.065 Uiso 1 1 calc GR . . .
C20' C 0.1784(2) 0.86248(19) 0.47312(15) 0.0361(6) Uani 1 1 d . . . .
H20D H 0.1528 0.9055 0.4373 0.054 Uiso 1 1 calc GR . . .
H20E H 0.2423 0.8877 0.5035 0.054 Uiso 1 1 calc GR . . .
H20F H 0.1232 0.8535 0.4950 0.054 Uiso 1 1 calc GR . . .
C21 C 0.0553(2) 0.1498(2) 0.34772(14) 0.0327(6) Uani 1 1 d . . . .
H21A H 0.0313 0.1491 0.3866 0.049 Uiso 1 1 calc GR . . .
H21B H 0.0173 0.1023 0.3180 0.049 Uiso 1 1 calc GR . . .
H21C H 0.0409 0.2104 0.3272 0.049 Uiso 1 1 calc GR . . .
C21' C 0.1633(2) 0.64530(18) 0.28334(12) 0.0276(5) Uani 1 1 d . . . .
H21D H 0.2228 0.6559 0.2653 0.041 Uiso 1 1 calc GR . . .
H21E H 0.1045 0.6866 0.2627 0.041 Uiso 1 1 calc GR . . .
H21F H 0.1396 0.5812 0.2758 0.041 Uiso 1 1 calc GR . . .
Cu22 Cu 0.19817(2) 0.39757(2) 0.37429(2) 0.02064(9) Uani 1 1 d . . . .
N23 N 0.05546(18) 0.40599(16) 0.31111(12) 0.0304(5) Uani 1 1 d . . . .
C24 C -0.0318(2) 0.4118(2) 0.28060(15) 0.0327(6) Uani 1 1 d . . . .
C25 C -0.1439(3) 0.4195(3) 0.2408(2) 0.0586(10) Uani 1 1 d . . . .
H25A H -0.1469 0.4141 0.1953 0.088 Uiso 1 1 calc GR . . .
H25B H -0.1727 0.4794 0.2484 0.088 Uiso 1 1 calc GR . . .
H25C H -0.1860 0.3701 0.2523 0.088 Uiso 1 1 calc GR . . .
B26 B 0.7254(3) 0.1695(2) 0.30969(16) 0.0313(7) Uani 1 1 d . . . .
F27 F 0.79731(13) 0.09658(11) 0.30973(9) 0.0362(4) Uani 1 1 d . . . .
F28A F 0.6583(5) 0.1426(4) 0.3492(3) 0.0532(5) Uani 0.474(4) 1 d . P A 1
F28B F 0.6906(4) 0.1730(3) 0.3622(2) 0.0532(5) Uani 0.526(4) 1 d . P A 2
F29A F 0.7841(4) 0.2510(3) 0.3406(3) 0.0532(5) Uani 0.474(4) 1 d . P A 1
F29B F 0.7778(3) 0.2553(3) 0.3011(2) 0.0532(5) Uani 0.526(4) 1 d . P A 2
F30A F 0.6701(5) 0.1941(4) 0.2498(3) 0.0532(5) Uani 0.474(4) 1 d . P A 1
F30B F 0.6392(4) 0.1621(3) 0.2516(2) 0.0532(5) Uani 0.526(4) 1 d . P A 2
O31A O 0.9088(10) 0.3386(11) 0.4235(7) 0.064(4) Uani 0.21 1 d D P B 1
O31B O 0.838(2) 0.393(2) 0.3978(15) 0.064(4) Uani 0.09 1 d D P C 2

loop_
_atom_site_aniso_label
_atom_site_aniso_U_11
_atom_site_aniso_U_22
_atom_site_aniso_U_33
_atom_site_aniso_U_23
_atom_site_aniso_U_13
_atom_site_aniso_U_12
N1 0.0243(10) 0.0160(9) 0.0244(10) 0.0030(8) 0.0115(8) 0.0051(8)
N1' 0.0223(9) 0.0196(10) 0.0193(10) -0.0012(8) 0.0096(8) 0.0035(8)
C2 0.0183(10) 0.0178(11) 0.0254(12) 0.0016(9) 0.0067(9) 0.0011(9)
C2' 0.0227(11) 0.0179(11) 0.0166(11) 0.0017(9) 0.0064(9) 0.0032(9)
C3 0.0174(10) 0.0161(11) 0.0196(11) 0.0000(9) 0.0031(8) -0.0006(8)
C3' 0.0209(10) 0.0137(10) 0.0148(10) 0.0000(8) 0.0043(8) 0.0017(8)
C4 0.0220(11) 0.0175(11) 0.0164(11) -0.0006(9) 0.0037(9) -0.0014(9)
C4' 0.0186(10) 0.0192(11) 0.0160(11) 0.0021(9) 0.0060(8) 0.0008(8)
C5 0.0165(10) 0.0166(11) 0.0212(12) -0.0003(9) 0.0030(8) 0.0008(8)
C5' 0.0197(10) 0.0190(11) 0.0139(11) 0.0023(8) 0.0037(8) 0.0033(9)
C6 0.0258(11) 0.0218(12) 0.0201(12) 0.0019(9) 0.0087(9) 0.0034(9)
C6' 0.0199(11) 0.0318(13) 0.0202(12) 0.0030(10) 0.0073(9) 0.0031(10)
C7 0.0360(13) 0.0218(12) 0.0217(12) 0.0040(10) 0.0095(10) -0.0003(10)
C7' 0.0225(11) 0.0320(14) 0.0300(14) 0.0030(11) 0.0081(10) -0.0072(10)
C8 0.0448(15) 0.0151(11) 0.0220(13) 0.0012(10) 0.0099(11) 0.0027(10)
C8' 0.0303(13) 0.0201(12) 0.0344(15) -0.0029(11) 0.0095(11) -0.0062(10)
C9 0.0380(13) 0.0176(11) 0.0190(12) -0.0011(9) 0.0086(10) 0.0020(10)
C9' 0.0263(12) 0.0179(11) 0.0286(13) -0.0019(10) 0.0092(10) -0.0012(9)
C10 0.0347(13) 0.0226(12) 0.0317(14) 0.0039(11) 0.0174(11) 0.0107(10)
C10' 0.0341(14) 0.0266(13) 0.0393(16) -0.0058(12) 0.0213(12) 0.0052(11)
O11 0.0322(9) 0.0185(8) 0.0364(11) 0.0076(8) 0.0181(8) 0.0059(7)
O11' 0.0315(9) 0.0157(8) 0.0299(10) -0.0031(7) 0.0137(8) -0.0007(7)
N12 0.0174(9) 0.0176(9) 0.0192(10) 0.0008(8) 0.0045(7) -0.0012(7)
N12' 0.0197(9) 0.0156(9) 0.0156(9) 0.0007(7) 0.0061(7) 0.0018(7)
C13 0.0244(11) 0.0156(10) 0.0158(11) 0.0008(8) 0.0076(9) -0.0002(9)
C13' 0.0173(10) 0.0145(10) 0.0201(11) -0.0017(9) 0.0086(8) -0.0002(8)
C14 0.0282(12) 0.0218(12) 0.0167(11) 0.0006(9) 0.0065(9) -0.0042(9)
C14' 0.0216(11) 0.0162(11) 0.0214(12) 0.0017(9) 0.0089(9) 0.0005(9)
C15 0.0410(14) 0.0214(12) 0.0186(12) -0.0026(10) 0.0115(11) -0.0067(10)
C15' 0.0239(11) 0.0164(11) 0.0265(13) 0.0023(9) 0.0088(10) 0.0025(9)
C16 0.0475(16) 0.0211(12) 0.0257(13) 0.0016(10) 0.0211(12) 0.0026(11)
C16' 0.0235(11) 0.0184(11) 0.0317(14) -0.0066(10) 0.0098(10) 0.0010(9)
C17 0.0302(13) 0.0275(13) 0.0320(14) 0.0039(11) 0.0141(11) 0.0066(11)
C17' 0.0261(12) 0.0268(13) 0.0205(12) -0.0075(10) 0.0063(9) 0.0013(10)
C18 0.0240(11) 0.0230(12) 0.0229(12) 0.0027(10) 0.0080(9) -0.0008(9)
C18' 0.0202(11) 0.0219(12) 0.0204(12) -0.0003(9) 0.0055(9) 0.0010(9)
C19 0.0240(12) 0.0337(15) 0.0428(17) -0.0058(13) 0.0017(11) -0.0001(11)
C19' 0.0314(13) 0.0305(14) 0.0207(13) 0.0000(10) 0.0024(10) 0.0084(11)
C20 0.064(2) 0.0286(15) 0.0474(19) -0.0050(14) 0.0322(17) 0.0084(14)
C20' 0.0429(16) 0.0240(13) 0.0394(17) -0.0119(12) 0.0082(13) 0.0056(12)
C21 0.0297(13) 0.0325(15) 0.0321(15) -0.0055(12) 0.0024(11) -0.0079(11)
C21' 0.0384(14) 0.0227(12) 0.0216(13) 0.0034(10) 0.0084(11) 0.0078(11)
Cu22 0.02277(15) 0.01700(15) 0.02387(16) 0.00315(11) 0.00939(11) -0.00102(11)
N23 0.0285(11) 0.0297(12) 0.0320(13) 0.0062(10) 0.0068(10) 0.0006(9)
C24 0.0334(14) 0.0306(14) 0.0340(15) -0.0011(12) 0.0094(12) 0.0069(11)
C25 0.0329(16) 0.067(2) 0.064(2) -0.009(2) -0.0056(16) 0.0185(16)
B26 0.0373(16) 0.0256(15) 0.0324(17) 0.0032(13) 0.0120(13) 0.0091(13)
F27 0.0386(9) 0.0270(8) 0.0490(10) 0.0103(7) 0.0222(8) 0.0108(7)
F28A 0.0669(13) 0.0484(13) 0.0473(10) 0.0038(10) 0.0211(11) 0.0163(9)
F28B 0.0669(13) 0.0484(13) 0.0473(10) 0.0038(10) 0.0211(11) 0.0163(9)
F29A 0.0669(13) 0.0484(13) 0.0473(10) 0.0038(10) 0.0211(11) 0.0163(9)
F29B 0.0669(13) 0.0484(13) 0.0473(10) 0.0038(10) 0.0211(11) 0.0163(9)
F30A 0.0669(13) 0.0484(13) 0.0473(10) 0.0038(10) 0.0211(11) 0.0163(9)
F30B 0.0669(13) 0.0484(13) 0.0473(10) 0.0038(10) 0.0211(11) 0.0163(9)
O31A 0.052(7) 0.089(10) 0.064(8) -0.015(7) 0.035(6) -0.034(6)
O31B 0.052(7) 0.089(10) 0.064(8) -0.015(7) 0.035(6) -0.034(6)

loop_
_atom_type_symbol
_atom_type_description
_atom_type_scat_dispersion_real
_atom_type_scat_dispersion_imag
_atom_type_scat_source
C C 0.0033 0.0016 'International Tables Vol C Tables 4.2.6.8 and 6.1.1.4'
H H 0.0000 0.0000 'International Tables Vol C Tables 4.2.6.8 and 6.1.1.4'
B B 0.0013 0.0007 'International Tables Vol C Tables 4.2.6.8 and 6.1.1.4'
Cu Cu 0.3201 1.2651 'International Tables Vol C Tables 4.2.6.8 and 6.1.1.4'
F F 0.0171 0.0103 'International Tables Vol C Tables 4.2.6.8 and 6.1.1.4'
N N 0.0061 0.0033 'International Tables Vol C Tables 4.2.6.8 and 6.1.1.4'
O O 0.0106 0.0060 'International Tables Vol C Tables 4.2.6.8 and 6.1.1.4'

loop_
_geom_angle_atom_site_label_1
_geom_angle_atom_site_label_2
_geom_angle_atom_site_label_3
_geom_angle
C2 N1 C5 110.12(19)
C2 N1 C10 125.2(2)
C5 N1 C10 124.6(2)
C2' N1' C5' 110.55(18)
C2' N1' C10' 124.3(2)
C5' N1' C10' 125.0(2)
N1 C2 C3 106.70(19)
O11 C2 N1 127.6(2)
O11 C2 C3 125.7(2)
N1' C2' C3' 106.22(19)
O11' C2' N1' 127.8(2)
O11' C2' C3' 126.0(2)
C4 C3 C2 106.40(19)
N12 C3 C2 118.9(2)
N12 C3 C4 134.7(2)
C4' C3' C2' 106.70(18)
N12' C3' C2' 118.0(2)
N12' C3' C4' 135.2(2)
C5 C4 C3 106.0(2)
C9 C4 C3 134.0(2)
C9 C4 C5 120.0(2)
C5' C4' C3' 105.91(19)
C9' C4' C3' 134.3(2)
C9' C4' C5' 119.7(2)
C4 C5 N1 110.7(2)
C6 C5 N1 127.1(2)
C6 C5 C4 122.2(2)
C4' C5' N1' 110.49(19)
C6' C5' N1' 127.4(2)
C6' C5' C4' 122.2(2)
C5 C6 H6 121.5
C5 C6 C7 117.0(2)
C7 C6 H6 121.5
C5' C6' H6' 121.3
C5' C6' C7' 117.3(2)
C7' C6' H6' 121.3
C6 C7 H7 119.1
C8 C7 C6 121.7(2)
C8 C7 H7 119.1
C6' C7' H7' 119.3
C8' C7' C6' 121.5(2)
C8' C7' H7' 119.3
C7 C8 H8 119.7
C7 C8 C9 120.7(2)
C9 C8 H8 119.7
C7' C8' H8' 119.5
C7' C8' C9' 121.0(2)
C9' C8' H8' 119.5
C4 C9 C8 118.4(2)
C4 C9 H9 120.8
C8 C9 H9 120.8
C4' C9' H9' 120.8
C8' C9' C4' 118.4(2)
C8' C9' H9' 120.8
N1 C10 H10A 109.5
N1 C10 H10B 109.5
N1 C10 H10C 109.5
H10A C10 H10B 109.5
H10A C10 H10C 109.5
H10B C10 H10C 109.5
N1' C10' H10D 109.5
N1' C10' H10E 109.5
N1' C10' H10F 109.5
H10D C10' H10E 109.5
H10D C10' H10F 109.5
H10E C10' H10F 109.5
C3 N12 C13 117.78(19)
C3 N12 Cu22 119.85(16)
C13 N12 Cu22 121.97(14)
C3' N12' C13' 117.42(19)
C3' N12' Cu22 121.51(16)
C13' N12' Cu22 120.97(13)
C14 C13 N12 119.3(2)
C18 C13 N12 118.9(2)
C18 C13 C14 121.7(2)
C14' C13' N12' 118.7(2)
C18' C13' N12' 118.9(2)
C18' C13' C14' 122.4(2)
C13 C14 C21 121.4(2)
C15 C14 C13 117.7(2)
C15 C14 C21 120.9(2)
C13' C14' C21' 122.1(2)
C15' C14' C13' 117.1(2)
C15' C14' C21' 120.8(2)
C14 C15 H15 118.8
C16 C15 C14 122.4(2)
C16 C15 H15 118.8
C14' C15' H15' 118.7
C16' C15' C14' 122.6(2)
C16' C15' H15' 118.7
C15 C16 C17 118.1(2)
C15 C16 C20 121.1(3)
C17 C16 C20 120.8(3)
C15' C16' C17' 118.1(2)
C15' C16' C20' 121.4(2)
C17' C16' C20' 120.5(2)
C16 C17 H17 118.9
C18 C17 C16 122.2(2)
C18 C17 H17 118.9
C16' C17' H17' 119.0
C16' C17' C18' 122.1(2)
C18' C17' H17' 119.0
C13 C18 C19 121.0(2)
C17 C18 C13 117.9(2)
C17 C18 C19 121.1(2)
C13' C18' C19' 121.7(2)
C17' C18' C13' 117.7(2)
C17' C18' C19' 120.5(2)
C18 C19 H19A 109.5
C18 C19 H19B 109.5
C18 C19 H19C 109.5
H19A C19 H19B 109.5
H19A C19 H19C 109.5
H19B C19 H19C 109.5
C18' C19' H19D 109.5
C18' C19' H19E 109.5
C18' C19' H19F 109.5
H19D C19' H19E 109.5
H19D C19' H19F 109.5
H19E C19' H19F 109.5
C16 C20 H20A 109.5
C16 C20 H20B 109.5
C16 C20 H20C 109.5
H20A C20 H20B 109.5
H20A C20 H20C 109.5
H20B C20 H20C 109.5
C16' C20' H20D 109.5
C16' C20' H20E 109.5
C16' C20' H20F 109.5
H20D C20' H20E 109.5
H20D C20' H20F 109.5
H20E C20' H20F 109.5
C14 C21 H21A 109.5
C14 C21 H21B 109.5
C14 C21 H21C 109.5
H21A C21 H21B 109.5
H21A C21 H21C 109.5
H21B C21 H21C 109.5
C14' C21' H21D 109.5
C14' C21' H21E 109.5
C14' C21' H21F 109.5
H21D C21' H21E 109.5
H21D C21' H21F 109.5
H21E C21' H21F 109.5
N12' Cu22 N12 135.73(8)
N23 Cu22 N12 110.84(9)
N23 Cu22 N12' 113.22(9)
C24 N23 Cu22 172.0(2)
N23 C24 C25 179.5(4)
C24 C25 H25A 109.5
C24 C25 H25B 109.5
C24 C25 H25C 109.5
H25A C25 H25B 109.5
H25A C25 H25C 109.5
H25B C25 H25C 109.5
F27 B26 F28A 108.3(3)
F27 B26 F29A 109.7(3)
F27 B26 F29B 107.4(3)
F27 B26 F30B 107.7(3)
F28A B26 F29A 106.0(3)
F28B B26 F27 114.3(3)
F28B B26 F29B 111.2(3)
F28B B26 F30B 112.0(3)
F30A B26 F27 112.1(3)
F30A B26 F28A 113.1(4)
F30A B26 F29A 107.4(4)
F30B B26 F29B 103.5(3)

loop_
_geom_bond_atom_site_label_1
_geom_bond_atom_site_label_2
_geom_bond_distance
N1 C2 1.361(3)
N1 C5 1.414(3)
N1 C10 1.450(3)
N1' C2' 1.364(3)
N1' C5' 1.412(3)
N1' C10' 1.451(3)
C2 C3 1.514(3)
C2 O11 1.219(3)
C2' C3' 1.512(3)
C2' O11' 1.214(3)
C3 C4 1.458(3)
C3 N12 1.285(3)
C3' C4' 1.459(3)
C3' N12' 1.284(3)
C4 C5 1.403(3)
C4 C9 1.389(3)
C4' C5' 1.406(3)
C4' C9' 1.390(3)
C5 C6 1.376(3)
C5' C6' 1.375(3)
C6 H6 0.9300
C6 C7 1.397(3)
C6' H6' 0.9300
C6' C7' 1.391(4)
C7 H7 0.9300
C7 C8 1.386(4)
C7' H7' 0.9300
C7' C8' 1.387(4)
C8 H8 0.9300
C8 C9 1.392(3)
C8' H8' 0.9300
C8' C9' 1.388(3)
C9 H9 0.9300
C9' H9' 0.9300
C10 H10A 0.9600
C10 H10B 0.9600
C10 H10C 0.9600
C10' H10D 0.9600
C10' H10E 0.9600
C10' H10F 0.9600
N12 C13 1.440(3)
N12 Cu22 1.9799(19)
N12' C13' 1.444(3)
N12' Cu22 1.9633(19)
C13 C14 1.402(3)
C13 C18 1.397(3)
C13' C14' 1.400(3)
C13' C18' 1.397(3)
C14 C15 1.391(4)
C14 C21 1.501(4)
C14' C15' 1.393(3)
C14' C21' 1.501(3)
C15 H15 0.9300
C15 C16 1.384(4)
C15' H15' 0.9300
C15' C16' 1.389(4)
C16 C17 1.392(4)
C16 C20 1.512(4)
C16' C17' 1.390(4)
C16' C20' 1.508(3)
C17 H17 0.9300
C17 C18 1.391(4)
C17' H17' 0.9300
C17' C18' 1.391(3)
C18 C19 1.501(4)
C18' C19' 1.504(3)
C19 H19A 0.9600
C19 H19B 0.9600
C19 H19C 0.9600
C19' H19D 0.9600
C19' H19E 0.9600
C19' H19F 0.9600
C20 H20A 0.9600
C20 H20B 0.9600
C20 H20C 0.9600
C20' H20D 0.9600
C20' H20E 0.9600
C20' H20F 0.9600
C21 H21A 0.9600
C21 H21B 0.9600
C21 H21C 0.9600
C21' H21D 0.9600
C21' H21E 0.9600
C21' H21F 0.9600
Cu22 N23 1.949(2)
N23 C24 1.129(4)
C24 C25 1.456(4)
C25 H25A 0.9600
C25 H25B 0.9600
C25 H25C 0.9600
B26 F27 1.389(3)
B26 F28A 1.414(6)
B26 F28B 1.314(6)
B26 F29A 1.437(6)
B26 F29B 1.430(5)
B26 F30A 1.320(6)
B26 F30B 1.412(6)

loop_
_geom_torsion_atom_site_label_1
_geom_torsion_atom_site_label_2
_geom_torsion_atom_site_label_3
_geom_torsion_atom_site_label_4
_geom_torsion
N1 C2 C3 C4 0.6(2)
N1 C2 C3 N12 -179.4(2)
N1 C5 C6 C7 -180.0(2)
N1' C2' C3' C4' 3.6(2)
N1' C2' C3' N12' -173.4(2)
N1' C5' C6' C7' -180.0(2)
C2 N1 C5 C4 0.9(3)
C2 N1 C5 C6 -179.5(2)
C2 C3 C4 C5 -0.1(2)
C2 C3 C4 C9 -179.3(3)
C2 C3 N12 C13 -178.51(19)
C2 C3 N12 Cu22 -5.7(3)
C2' N1' C5' C4' 0.7(3)
C2' N1' C5' C6' -179.1(2)
C2' C3' C4' C5' -3.1(2)
C2' C3' C4' C9' 179.0(3)
C2' C3' N12' C13' -178.24(19)
C2' C3' N12' Cu22 -1.8(3)
C3 C4 C5 N1 -0.5(3)
C3 C4 C5 C6 179.9(2)
C3 C4 C9 C8 -179.7(3)
C3 N12 C13 C14 81.0(3)
C3 N12 C13 C18 -99.2(3)
C3' C4' C5' N1' 1.6(3)
C3' C4' C5' C6' -178.5(2)
C3' C4' C9' C8' 177.6(3)
C3' N12' C13' C14' 80.6(3)
C3' N12' C13' C18' -100.1(2)
C4 C3 N12 C13 1.5(4)
C4 C3 N12 Cu22 174.4(2)
C4 C5 C6 C7 -0.4(4)
C4' C3' N12' C13' 6.0(4)
C4' C3' N12' Cu22 -177.6(2)
C4' C5' C6' C7' 0.2(4)
C5 N1 C2 C3 -0.9(3)
C5 N1 C2 O11 179.2(2)
C5 C4 C9 C8 1.1(4)
C5 C6 C7 C8 1.1(4)
C5' N1' C2' C3' -2.6(2)
C5' N1' C2' O11' 177.5(2)
C5' C4' C9' C8' -0.1(4)
C5' C6' C7' C8' 0.2(4)
C6 C7 C8 C9 -0.7(4)
C6' C7' C8' C9' -0.5(4)
C7 C8 C9 C4 -0.4(4)
C7' C8' C9' C4' 0.4(4)
C9 C4 C5 N1 178.9(2)
C9 C4 C5 C6 -0.7(4)
C9' C4' C5' N1' 179.9(2)
C9' C4' C5' C6' -0.2(4)
C10 N1 C2 C3 -178.6(2)
C10 N1 C2 O11 1.5(4)
C10 N1 C5 C4 178.6(2)
C10 N1 C5 C6 -1.8(4)
C10' N1' C2' C3' 174.3(2)
C10' N1' C2' O11' -5.6(4)
C10' N1' C5' C4' -176.2(2)
C10' N1' C5' C6' 3.9(4)
O11 C2 C3 C4 -179.5(2)
O11 C2 C3 N12 0.6(4)
O11' C2' C3' C4' -176.6(2)
O11' C2' C3' N12' 6.5(4)
N12 C3 C4 C5 179.9(3)
N12 C3 C4 C9 0.6(5)
N12 C13 C14 C15 -179.1(2)
N12 C13 C14 C21 -0.9(3)
N12 C13 C18 C17 179.0(2)
N12 C13 C18 C19 0.9(3)
N12' C3' C4' C5' 173.1(3)
N12' C3' C4' C9' -4.9(5)
N12' C13' C14' C15' -179.11(19)
N12' C13' C14' C21' 0.2(3)
N12' C13' C18' C17' 179.8(2)
N12' C13' C18' C19' 2.7(3)
C13 C14 C15 C16 -0.1(4)
C13' C14' C15' C16' -1.2(3)
C14 C13 C18 C17 -1.2(4)
C14 C13 C18 C19 -179.3(2)
C14 C15 C16 C17 -0.9(4)
C14 C15 C16 C20 178.5(2)
C14' C13' C18' C17' -0.9(3)
C14' C13' C18' C19' -178.0(2)
C14' C15' C16' C17' 0.3(4)
C14' C15' C16' C20' 179.3(2)
C15 C16 C17 C18 0.8(4)
C15' C16' C17' C18' 0.5(4)
C16 C17 C18 C13 0.2(4)
C16 C17 C18 C19 178.2(3)
C16' C17' C18' C13' -0.1(4)
C16' C17' C18' C19' 177.0(2)
C18 C13 C14 C15 1.1(3)
C18 C13 C14 C21 179.3(2)
C18' C13' C14' C15' 1.6(3)
C18' C13' C14' C21' -179.1(2)
C20 C16 C17 C18 -178.5(3)
C20' C16' C17' C18' -178.6(2)
C21 C14 C15 C16 -178.3(2)
C21' C14' C15' C16' 179.4(2)
Cu22 N12 C13 C14 -91.7(2)
Cu22 N12 C13 C18 88.1(2)
Cu22 N12' C13' C14' -95.8(2)
Cu22 N12' C13' C18' 83.5(2)
